data_4326306
loop_
_publ_author_name
'Jy D. Chartres'
'Michael Busby'
'Mark J. Riley'
'Jason J. Davis'
'Paul V. Bernhardt'

_publ_section_title
;
 A Turn-on Fluorescent Iron Complex and Its Cellular Uptake
;
_journal_name_full 'Inorganic Chemistry'
_journal_page_first 9178
_journal_page_last 9183
_journal_paper_doi 10.1021/ic201495r
_journal_volume 50
_journal_year 2011
_chemical_compound_source 'synthesis as described'
_chemical_formula_moiety 'C68 H70 Fe N10 O6, 3(Cl O4), 2(H2 O)'
_chemical_formula_sum 'C68 H74 Cl3 Fe N10 O20'
_chemical_formula_weight 1513.57
_chemical_name_systematic
;
 ?
;
_space_group_IT_number 2
_symmetry_cell_setting triclinic
_symmetry_Int_Tables_number 2
_symmetry_space_group_name_Hall '-P 1'
_symmetry_space_group_name_H-M 'P -1'
_atom_sites_solution_hydrogens geom
_atom_sites_solution_primary direct
_atom_sites_solution_secondary difmap
_audit_conform_dict_location ftp://ftp.iucr.org/pub/cif_core.dic
_audit_conform_dict_name cif_core.dic
_audit_conform_dict_version 2.3
_audit_creation_date 2011-04-19T09:56:19-00:00
_audit_creation_method 'WinGX routine CIF_UPDATE'
_cell_angle_alpha 76.148(6)
_cell_angle_beta 70.432(6)
_cell_angle_gamma 89.244(5)
_cell_formula_units_Z 2
_cell_length_a 14.8014(10)
_cell_length_b 16.1366(10)
_cell_length_c 16.6841(12)
_cell_measurement_reflns_used 2075
_cell_measurement_temperature 293(2)
_cell_measurement_theta_max 29.1324
_cell_measurement_theta_min 2.859
_cell_measurement_wavelength 0.71073
_cell_volume 3635.8(5)
_computing_cell_refinement
;
        CrysAlisPro, Oxford Diffraction Ltd.,
        Version 1.171.33.52 (release 06-11-2009 CrysAlis171 .NET)
        (compiled Nov  6 2009,16:24:50)
;
_computing_data_collection
;
        CrysAlisPro, Oxford Diffraction Ltd.,
        Version 1.171.33.52 (release 06-11-2009 CrysAlis171 .NET)
        (compiled Nov  6 2009,16:24:50)
;
_computing_data_reduction
;
        CrysAlisPro, Oxford Diffraction Ltd.,
        Version 1.171.33.52 (release 06-11-2009 CrysAlis171 .NET)
        (compiled Nov  6 2009,16:24:50)
;
_computing_molecular_graphics 'Ortep-3 for Windows (Farrugia, 1997)'
_computing_publication_material 'WinGX publication routines (Farrugia, 1999)'
_computing_structure_refinement 'SHELXL-97 (Sheldrick, 1997)'
_computing_structure_solution 'SHELXS-86 (Sheldrick, 1986)'
_diffrn_ambient_temperature 293(2)
_diffrn_detector_area_resol_mean 16.0696
_diffrn_measured_fraction_theta_full 0.998
_diffrn_measured_fraction_theta_max 0.998
_diffrn_measurement_device_type 'Xcalibur, Sapphire3, Gemini ultra'
_diffrn_measurement_method '\w scans'
_diffrn_orient_matrix_UB_11 -0.0176551865
_diffrn_orient_matrix_UB_12 0.0205346759
_diffrn_orient_matrix_UB_13 0.0347110169
_diffrn_orient_matrix_UB_21 0.0358523928
_diffrn_orient_matrix_UB_22 -0.0173224909
_diffrn_orient_matrix_UB_23 0.0171761827
_diffrn_orient_matrix_UB_31 0.0315727771
_diffrn_orient_matrix_UB_32 0.0365485574
_diffrn_orient_matrix_UB_33 -0.0257302106
_diffrn_radiation_monochromator graphite
_diffrn_radiation_probe x-ray
_diffrn_radiation_type MoK\a
_diffrn_radiation_wavelength 0.71073
_diffrn_reflns_av_R_equivalents 0.149
_diffrn_reflns_av_unetI/netI 0.5197
_diffrn_reflns_limit_h_max 15
_diffrn_reflns_limit_h_min -17
_diffrn_reflns_limit_k_max 19
_diffrn_reflns_limit_k_min -18
_diffrn_reflns_limit_l_max 19
_diffrn_reflns_limit_l_min -19
_diffrn_reflns_number 24923
_diffrn_reflns_theta_full 25
_diffrn_reflns_theta_max 25
_diffrn_reflns_theta_min 2.87
_exptl_absorpt_coefficient_mu 0.396
_exptl_absorpt_correction_T_max 1
_exptl_absorpt_correction_T_min 0.98493
_exptl_absorpt_correction_type multi-scan
_exptl_absorpt_process_details
;
        CrysAlisPro, Oxford Diffraction Ltd.,
        Version 1.171.33.52 (release 06-11-2009 CrysAlis171 .NET)
        (compiled Nov  6 2009,16:24:50)
        empirical absorption correction using spherical harmonics,
 implemented in SCALE3 ABSPACK scaling algorithm.
;
_exptl_crystal_colour brown
_exptl_crystal_density_diffrn 1.383
_exptl_crystal_description prism
_exptl_crystal_F_000 1578
_exptl_crystal_size_max 0.4
_exptl_crystal_size_mid 0.15
_exptl_crystal_size_min 0.1
_refine_diff_density_max 0.4
_refine_diff_density_min -0.226
_refine_diff_density_rms 0.054
_refine_ls_extinction_method none
_refine_ls_goodness_of_fit_ref 0.74
_refine_ls_hydrogen_treatment constr
_refine_ls_matrix_type full
_refine_ls_number_parameters 897
_refine_ls_number_reflns 12785
_refine_ls_number_restraints 13
_refine_ls_restrained_S_all 0.741
_refine_ls_R_factor_all 0.3636
_refine_ls_R_factor_gt 0.0754
_refine_ls_shift/su_max 0
_refine_ls_shift/su_mean 0
_refine_ls_structure_factor_coef Fsqd
_refine_ls_weighting_details 'calc w=1/[\s^2^(Fo^2^)+(0.0579P)^2^+0.0000P] where P=(Fo^2^+2Fc^2^)/3'
_refine_ls_weighting_scheme calc
_refine_ls_wR_factor_gt 0.1337
_refine_ls_wR_factor_ref 0.1961
_reflns_number_gt 2413
_reflns_number_total 12785
_reflns_threshold_expression >2sigma(I)
_cod_data_source_file ic201495r_si_002_2.cif
_cod_data_source_block 387jc12
_cod_original_cell_volume 3635.8(4)
_cod_database_code 4326306

loop_
_symmetry_equiv_pos_as_xyz
'x, y, z'
'-x, -y, -z'

loop_
_atom_site_label
_atom_site_type_symbol
_atom_site_fract_x
_atom_site_fract_y
_atom_site_fract_z
_atom_site_U_iso_or_equiv
_atom_site_adp_type
_atom_site_occupancy
_atom_site_symmetry_multiplicity
_atom_site_calc_flag
_atom_site_refinement_flags
_atom_site_disorder_assembly
_atom_site_disorder_group
Fe1 Fe 0.60522(8) 0.27130(9) 0.60249(10) 0.0570(5) Uani 1 1 d . . .
C1A C 0.4242(7) 0.2547(7) 0.5522(7) 0.092(4) Uani 1 1 d . . .
H1A H 0.4218 0.3131 0.5483 0.111 Uiso 1 1 calc R . .
C1B C 0.7110(7) 0.3356(8) 0.4006(10) 0.076(4) Uani 1 1 d . . .
H1B H 0.7233 0.2786 0.4024 0.091 Uiso 1 1 calc R . .
C2A C 0.3536(8) 0.2154(10) 0.5393(8) 0.100(4) Uani 1 1 d . . .
H2A H 0.3043 0.2461 0.5268 0.121 Uiso 1 1 calc R . .
C2B C 0.7442(7) 0.3923(9) 0.3223(9) 0.081(4) Uani 1 1 d . . .
H2B H 0.7796 0.3752 0.2721 0.097 Uiso 1 1 calc R . .
C3A C 0.3545(7) 0.1272(10) 0.5449(8) 0.096(4) Uani 1 1 d . . .
H3A H 0.3049 0.0974 0.5388 0.115 Uiso 1 1 calc R . .
C3B C 0.7243(7) 0.4778(8) 0.3179(9) 0.087(4) Uani 1 1 d . . .
H3B H 0.7435 0.519 0.2647 0.104 Uiso 1 1 calc R . .
C4A C 0.4326(8) 0.0863(7) 0.5599(7) 0.085(4) Uani 1 1 d . . .
H4A H 0.4387 0.0286 0.5614 0.102 Uiso 1 1 calc R . .
C4B C 0.6744(8) 0.4992(8) 0.3969(9) 0.082(4) Uani 1 1 d . . .
H4B H 0.6629 0.5559 0.3975 0.098 Uiso 1 1 calc R . .
C5A C 0.5012(6) 0.1344(8) 0.5725(6) 0.055(3) Uani 1 1 d . . .
C5B C 0.6429(6) 0.4366(9) 0.4726(8) 0.062(4) Uani 1 1 d . . .
C6A C 0.5874(8) 0.0977(7) 0.5882(8) 0.094(4) Uani 1 1 d . . .
C6B C 0.5843(7) 0.4567(7) 0.5589(9) 0.067(3) Uani 1 1 d . . .
C7A C 0.7741(7) 0.1979(7) 0.6213(7) 0.072(3) Uani 1 1 d . . .
C7B C 0.4920(6) 0.3109(7) 0.7648(8) 0.056(3) Uani 1 1 d . . .
C8A C 0.8678(6) 0.1892(7) 0.6329(7) 0.062(3) Uani 1 1 d . . .
C8B C 0.4329(7) 0.2969(7) 0.8573(8) 0.055(3) Uani 1 1 d . . .
C9A C 0.9317(7) 0.2624(7) 0.6083(6) 0.051(3) Uani 1 1 d . . .
C9B C 0.4317(7) 0.2188(7) 0.9155(8) 0.061(3) Uani 1 1 d . . .
C10A C 1.0171(7) 0.2547(7) 0.6219(7) 0.076(4) Uani 1 1 d . . .
H10A H 1.0575 0.3038 0.6065 0.092 Uiso 1 1 calc R . .
C10B C 0.3726(8) 0.2061(8) 1.0016(8) 0.088(4) Uani 1 1 d . . .
H10B H 0.3699 0.1549 1.0426 0.105 Uiso 1 1 calc R . .
C11A C 1.0469(8) 0.1779(9) 0.6573(8) 0.095(4) Uani 1 1 d . . .
H11A H 1.1052 0.1751 0.6672 0.115 Uiso 1 1 calc R . .
C11B C 0.3172(8) 0.2724(10) 1.0252(8) 0.095(4) Uani 1 1 d . . .
H11B H 0.2761 0.2636 1.083 0.115 Uiso 1 1 calc R . .
C12A C 0.9881(9) 0.1059(8) 0.6775(7) 0.090(4) Uani 1 1 d . . .
H12A H 1.0082 0.053 0.6991 0.108 Uiso 1 1 calc R . .
C12B C 0.3195(8) 0.3500(8) 0.9682(10) 0.085(4) Uani 1 1 d . . .
H12B H 0.2818 0.3927 0.9874 0.102 Uiso 1 1 calc R . .
C13A C 0.8986(8) 0.1099(7) 0.6666(7) 0.080(3) Uani 1 1 d . . .
H13A H 0.8593 0.06 0.6817 0.096 Uiso 1 1 calc R . .
C13B C 0.3774(7) 0.3629(7) 0.8844(8) 0.071(3) Uani 1 1 d . . .
H13B H 0.3809 0.4151 0.8445 0.085 Uiso 1 1 calc R . .
C14A C 0.9089(6) 0.3492(7) 0.5648(8) 0.055(3) Uani 1 1 d . . .
C14B C 0.4844(7) 0.1437(7) 0.8911(6) 0.060(3) Uani 1 1 d . . .
C15A C 0.8647(7) 0.4060(7) 0.6136(8) 0.050(3) Uani 1 1 d . . .
C15B C 0.4455(7) 0.0880(7) 0.8595(7) 0.060(3) Uani 1 1 d . . .
C16A C 0.8311(7) 0.3896(7) 0.7067(8) 0.071(3) Uani 1 1 d . . .
H16A H 0.8434 0.3378 0.7388 0.085 Uiso 1 1 calc R . .
C16B C 0.3621(8) 0.0982(6) 0.8416(7) 0.072(3) Uani 1 1 d . . .
H16B H 0.3281 0.1456 0.8524 0.087 Uiso 1 1 calc R . .
C17A C 0.7818(7) 0.4460(8) 0.7515(8) 0.074(3) Uani 1 1 d . . .
H17A H 0.7618 0.4337 0.8125 0.089 Uiso 1 1 calc R . .
C17B C 0.3270(7) 0.0427(8) 0.8088(7) 0.079(3) Uani 1 1 d . . .
H17B H 0.272 0.0542 0.7942 0.095 Uiso 1 1 calc R . .
C18A C 0.7622(7) 0.5238(8) 0.7020(11) 0.076(4) Uani 1 1 d . . .
C18B C 0.3733(9) -0.0340(8) 0.7962(7) 0.076(3) Uani 1 1 d . . .
C19A C 0.7980(7) 0.5422(7) 0.6114(8) 0.073(4) Uani 1 1 d . . .
H19A H 0.789 0.5953 0.5792 0.088 Uiso 1 1 calc R . .
C19B C 0.4604(8) -0.0458(7) 0.8145(7) 0.078(3) Uani 1 1 d . . .
H19B H 0.494 -0.0939 0.806 0.094 Uiso 1 1 calc R . .
C20A C 0.8443(7) 0.4868(7) 0.5696(8) 0.058(3) Uani 1 1 d . . .
C20B C 0.4939(7) 0.0137(8) 0.8445(7) 0.070(3) Uani 1 1 d . . .
C21A C 0.9211(6) 0.4567(8) 0.4322(8) 0.052(3) Uani 1 1 d . . .
C21B C 0.6194(8) 0.0565(7) 0.8864(6) 0.067(3) Uani 1 1 d . . .
C22A C 0.9466(6) 0.4851(7) 0.3430(8) 0.062(3) Uani 1 1 d . . .
H22A H 0.9335 0.5399 0.3182 0.074 Uiso 1 1 calc R . .
C22B C 0.7058(8) 0.0408(7) 0.8958(6) 0.076(4) Uani 1 1 d . . .
H22B H 0.7338 -0.0083 0.8824 0.092 Uiso 1 1 calc R . .
C23A C 0.9930(7) 0.4310(9) 0.2884(10) 0.068(3) Uani 1 1 d . . .
C23B C 0.7540(9) 0.0929(9) 0.9238(8) 0.085(4) Uani 1 1 d . . .
C24A C 1.0115(7) 0.3486(8) 0.3305(10) 0.081(4) Uani 1 1 d . . .
H24A H 1.0429 0.3121 0.2963 0.097 Uiso 1 1 calc R . .
C24B C 0.7054(9) 0.1673(8) 0.9444(7) 0.087(4) Uani 1 1 d . . .
H24B H 0.7336 0.2052 0.9647 0.105 Uiso 1 1 calc R . .
C25A C 0.9845(6) 0.3211(7) 0.4199(9) 0.069(3) Uani 1 1 d . . .
H25A H 0.9968 0.2659 0.4445 0.083 Uiso 1 1 calc R . .
C25B C 0.6188(8) 0.1824(7) 0.9343(7) 0.083(4) Uani 1 1 d . . .
H25B H 0.5905 0.2314 0.9479 0.1 Uiso 1 1 calc R . .
C26A C 0.9393(6) 0.3724(7) 0.4754(9) 0.056(3) Uani 1 1 d . . .
C26B C 0.5700(8) 0.1307(7) 0.9055(7) 0.064(3) Uani 1 1 d . . .
C27A C 0.6709(11) 0.5548(8) 0.8463(12) 0.123(5) Uani 1 1 d . . .
H27A H 0.657 0.6077 0.8646 0.148 Uiso 1 1 calc R . .
H27B H 0.719 0.5285 0.8699 0.148 Uiso 1 1 calc R . .
C27B C 0.2591(10) -0.0778(8) 0.7327(9) 0.132(5) Uani 1 1 d . . .
H27C H 0.2653 -0.109 0.6884 0.158 Uiso 1 1 calc R . .
H27D H 0.2608 -0.0173 0.7054 0.158 Uiso 1 1 calc R . .
C28A C 0.5830(9) 0.4974(11) 0.8846(8) 0.165(6) Uani 1 1 d . . .
H28A H 0.5617 0.4864 0.9475 0.248 Uiso 1 1 calc R . .
H28B H 0.5959 0.4445 0.8676 0.248 Uiso 1 1 calc R . .
H28C H 0.5338 0.5239 0.8638 0.248 Uiso 1 1 calc R . .
C28B C 0.1655(10) -0.1047(9) 0.8047(10) 0.169(6) Uani 1 1 d . . .
H28D H 0.1141 -0.0927 0.7816 0.253 Uiso 1 1 calc R . .
H28E H 0.1591 -0.0739 0.8487 0.253 Uiso 1 1 calc R . .
H28F H 0.1627 -0.165 0.8305 0.253 Uiso 1 1 calc R . .
C29A C 0.6611(11) 0.6490(14) 0.7040(12) 0.178(9) Uani 1 1 d . . .
H29A H 0.658 0.6391 0.6499 0.213 Uiso 1 1 calc R . .
H29B H 0.5969 0.6553 0.7421 0.213 Uiso 1 1 calc R . .
C29B C 0.3789(9) -0.1788(8) 0.7615(9) 0.115(5) Uani 1 1 d . . .
H29C H 0.4131 -0.1937 0.8028 0.138 Uiso 1 1 calc R . .
H29D H 0.3263 -0.2219 0.7789 0.138 Uiso 1 1 calc R . .
C30A C 0.7202(13) 0.7163(12) 0.6886(12) 0.233(9) Uani 1 1 d . . .
H30A H 0.6984 0.7662 0.6579 0.35 Uiso 1 1 calc R . .
H30B H 0.7838 0.7069 0.6534 0.35 Uiso 1 1 calc R . .
H30C H 0.7214 0.7247 0.7433 0.35 Uiso 1 1 calc R . .
C30B C 0.4433(9) -0.1781(8) 0.6743(9) 0.157(6) Uani 1 1 d . . .
H30D H 0.4688 -0.2331 0.6744 0.235 Uiso 1 1 calc R . .
H30E H 0.4951 -0.1351 0.6569 0.235 Uiso 1 1 calc R . .
H30F H 0.4089 -0.1655 0.6338 0.235 Uiso 1 1 calc R . .
C31A C 1.0673(7) 0.3976(8) 0.1458(7) 0.090(4) Uani 1 1 d . . .
H31A H 1.1128 0.368 0.1708 0.108 Uiso 1 1 calc R . .
H31B H 1.1034 0.431 0.0871 0.108 Uiso 1 1 calc R . .
C31B C 0.8946(7) 0.0052(10) 0.9061(9) 0.115(5) Uani 1 1 d . . .
H31C H 0.881 -0.0076 0.8572 0.138 Uiso 1 1 calc R . .
H31D H 0.9628 0.0215 0.8868 0.138 Uiso 1 1 calc R . .
C32A C 0.9999(8) 0.3327(8) 0.1398(7) 0.134(5) Uani 1 1 d . . .
H32A H 1.0361 0.2959 0.1051 0.202 Uiso 1 1 calc R . .
H32B H 0.9563 0.3614 0.1128 0.202 Uiso 1 1 calc R . .
H32C H 0.9641 0.2991 0.1977 0.202 Uiso 1 1 calc R . .
C32B C 0.8706(8) -0.0730(9) 0.9804(9) 0.148(6) Uani 1 1 d . . .
H32D H 0.9068 -0.1187 0.9612 0.222 Uiso 1 1 calc R . .
H32E H 0.8031 -0.0893 0.9996 0.222 Uiso 1 1 calc R . .
H32F H 0.8864 -0.0612 1.028 0.222 Uiso 1 1 calc R . .
C33A C 1.0152(11) 0.5500(13) 0.1536(11) 0.169(8) Uani 1 1 d . . .
H33A H 0.9899 0.5834 0.1965 0.203 Uiso 1 1 calc R . .
H33B H 1.0789 0.5745 0.1151 0.203 Uiso 1 1 calc R . .
C33B C 0.8865(10) 0.1310(12) 0.9653(10) 0.150(7) Uani 1 1 d . . .
H33C H 0.8392 0.1517 1.0109 0.181 Uiso 1 1 calc R . .
H33D H 0.9288 0.097 0.9914 0.181 Uiso 1 1 calc R . .
C34A C 0.9548(10) 0.5484(9) 0.1059(10) 0.171(6) Uani 1 1 d . . .
H34A H 0.9484 0.6058 0.0763 0.257 Uiso 1 1 calc R . .
H34B H 0.8928 0.5226 0.145 0.257 Uiso 1 1 calc R . .
H34C H 0.9814 0.5157 0.0635 0.257 Uiso 1 1 calc R . .
C34B C 0.9415(9) 0.2023(11) 0.8976(12) 0.205(9) Uani 1 1 d . . .
H34D H 0.9734 0.2358 0.922 0.308 Uiso 1 1 calc R . .
H34E H 0.8994 0.2371 0.873 0.308 Uiso 1 1 calc R . .
H34F H 0.9884 0.1819 0.8524 0.308 Uiso 1 1 calc R . .
N1A N 0.4968(5) 0.2175(5) 0.5698(5) 0.063(3) Uani 1 1 d . . .
N1B N 0.6618(6) 0.3546(6) 0.4761(6) 0.065(3) Uani 1 1 d . . .
N2A N 0.6435(6) 0.1530(5) 0.5977(5) 0.072(3) Uani 1 1 d . . .
N2B N 0.5634(6) 0.3844(5) 0.6196(7) 0.058(2) Uani 1 1 d . . .
N3A N 0.7280(6) 0.1341(5) 0.6131(5) 0.078(3) Uani 1 1 d . . .
H3C H 0.7488 0.0838 0.617 0.093 Uiso 1 1 calc R . .
N3B N 0.5118(5) 0.3877(5) 0.7053(7) 0.060(3) Uani 1 1 d . . .
H3D H 0.4939 0.4347 0.7193 0.072 Uiso 1 1 calc R . .
N4A N 0.7111(8) 0.5753(8) 0.7511(9) 0.106(4) Uani 1 1 d . . .
N4B N 0.3394(7) -0.0931(7) 0.7645(6) 0.096(3) Uani 1 1 d . . .
N5A N 1.0184(6) 0.4559(8) 0.1993(8) 0.092(3) Uani 1 1 d . . .
N5B N 0.8388(8) 0.0785(7) 0.9314(7) 0.110(4) Uani 1 1 d . . .
O1A O 0.6037(4) 0.0204(5) 0.5895(5) 0.100(2) Uiso 1 1 d . . .
O1B O 0.5681(4) 0.5315(5) 0.5624(4) 0.078(2) Uiso 1 1 d . . .
O2A O 0.7351(3) 0.2684(4) 0.6176(4) 0.0556(18) Uiso 1 1 d . . .
O2B O 0.5299(3) 0.2491(4) 0.7323(4) 0.0619(18) Uiso 1 1 d . . .
O3A O 0.8755(4) 0.5093(4) 0.4813(6) 0.072(2) Uiso 1 1 d . . .
O3B O 0.5780(5) -0.0003(4) 0.8584(4) 0.077(2) Uiso 1 1 d . . .
Cl1 Cl 0.7204(3) 0.3815(3) 0.0662(3) 0.1210(13) Uani 1 1 d . . .
O1 O 0.6932(17) 0.3974(14) 0.1451(17) 0.206(11) Uiso 0.57(2) 1 d P A 1
O2 O 0.7482(11) 0.4484(14) -0.0116(15) 0.162(9) Uiso 0.57(2) 1 d P A 1
O3 O 0.7767(11) 0.3121(11) 0.0588(13) 0.131(7) Uiso 0.57(2) 1 d P A 1
O4 O 0.6338(16) 0.3489(13) 0.0639(15) 0.189(10) Uiso 0.57(2) 1 d P A 1
O1' O 0.7872(17) 0.3393(18) 0.1058(19) 0.169(13) Uiso 0.43(2) 1 d P A 2
O2' O 0.7721(15) 0.4604(16) 0.0524(17) 0.146(12) Uiso 0.43(2) 1 d P A 2
O3' O 0.718(2) 0.352(2) -0.001(2) 0.208(16) Uiso 0.43(2) 1 d P A 2
O4' O 0.6246(15) 0.3734(12) 0.1339(15) 0.111(9) Uiso 0.43(2) 1 d P A 2
Cl2 Cl 0.2105(2) 0.2757(2) 0.7581(3) 0.1097(12) Uani 1 1 d . . .
O5 O 0.3109(5) 0.2995(4) 0.7270(5) 0.109(2) Uiso 1 1 d . B .
O6 O 0.1486(9) 0.3296(7) 0.7251(11) 0.081(5) Uiso 0.554(17) 1 d PD B 1
O7 O 0.2108(12) 0.1903(11) 0.7434(13) 0.113(7) Uiso 0.554(17) 1 d PD B 1
O8 O 0.1829(11) 0.2644(12) 0.8553(11) 0.146(8) Uiso 0.554(17) 1 d PD B 1
O6' O 0.1936(12) 0.3154(10) 0.6699(11) 0.098(8) Uiso 0.446(17) 1 d PD B 2
O7' O 0.1611(14) 0.3214(14) 0.8197(15) 0.149(10) Uiso 0.446(17) 1 d PD B 2
O8' O 0.1740(12) 0.1873(10) 0.7853(12) 0.076(6) Uiso 0.446(17) 1 d PD B 2
Cl3 Cl 0.8906(4) 0.0999(4) 0.4020(4) 0.0821(18) Uani 0.620(4) 1 d PD C 1
O9 O 0.8491(7) 0.0197(8) 0.4103(9) 0.117(5) Uani 0.620(4) 1 d PD C 1
O10 O 0.9141(9) 0.0874(9) 0.4769(8) 0.134(6) Uani 0.620(4) 1 d PD C 1
O11 O 0.8308(8) 0.1549(7) 0.4016(8) 0.123(5) Uani 0.620(4) 1 d PD C 1
O12 O 0.9706(10) 0.1242(8) 0.3296(9) 0.129(5) Uani 0.620(4) 1 d PD C 1
Cl3' Cl 1.1317(8) 0.1421(8) 0.2580(8) 0.212(6) Uiso 0.380(4) 1 d PD C 2
O9' O 1.137(3) 0.124(3) 0.3426(14) 0.52(4) Uiso 0.380(4) 1 d PD C 2
O10' O 1.148(3) 0.2298(10) 0.231(3) 0.59(5) Uiso 0.380(4) 1 d PD C 2
O11' O 1.1949(9) 0.1089(9) 0.2096(9) 0.065(5) Uiso 0.380(4) 1 d PD C 2
O12' O 1.0432(12) 0.119(3) 0.259(3) 0.42(3) Uiso 0.380(4) 1 d PD C 2
O13 O 0.5396(4) 0.4489(5) 0.2673(5) 0.120(3) Uiso 1 1 d . . .
O14 O 1.2492(7) 0.0524(7) 0.3501(7) 0.111(5) Uiso 0.630(10) 1 d P . .
O14' O 1.1184(9) 0.1175(10) 0.4588(10) 0.070(7) Uiso 0.370(10) 1 d P . .

loop_
_atom_site_aniso_label
_atom_site_aniso_U_11
_atom_site_aniso_U_22
_atom_site_aniso_U_33
_atom_site_aniso_U_23
_atom_site_aniso_U_13
_atom_site_aniso_U_12
Fe1 0.0580(9) 0.0445(10) 0.0655(13) -0.0128(10) -0.0181(8) 0.0057(7)
C1A 0.038(7) 0.114(11) 0.125(12) -0.035(9) -0.024(7) 0.001(7)
C1B 0.063(7) 0.085(11) 0.066(10) -0.022(10) 0.000(7) 0.006(7)
C2A 0.077(9) 0.113(12) 0.111(12) -0.019(11) -0.039(8) 0.014(9)
C2B 0.080(8) 0.095(12) 0.060(11) -0.024(10) -0.011(8) 0.008(8)
C3A 0.039(7) 0.144(14) 0.101(11) -0.032(11) -0.019(7) -0.015(8)
C3B 0.094(8) 0.062(10) 0.080(12) 0.023(9) -0.027(8) 0.004(7)
C4A 0.066(8) 0.078(9) 0.101(10) -0.014(8) -0.019(8) -0.019(7)
C4B 0.097(8) 0.082(11) 0.065(11) -0.024(10) -0.024(8) 0.025(8)
C5A 0.026(6) 0.085(9) 0.046(7) -0.010(7) -0.007(5) -0.001(6)
C5B 0.038(6) 0.085(11) 0.040(9) 0.037(9) -0.018(6) -0.012(7)
C6A 0.073(8) 0.054(9) 0.141(12) -0.023(9) -0.018(8) -0.002(7)
C6B 0.065(7) 0.036(7) 0.086(11) -0.011(8) -0.012(7) 0.009(6)
C7A 0.067(8) 0.057(8) 0.089(10) -0.034(8) -0.012(7) -0.002(7)
C7B 0.052(6) 0.057(8) 0.078(11) -0.043(8) -0.027(7) 0.020(6)
C8A 0.041(7) 0.061(8) 0.072(9) -0.013(8) -0.007(6) 0.000(6)
C8B 0.060(6) 0.060(8) 0.040(8) -0.018(8) -0.005(6) 0.015(6)
C9A 0.049(6) 0.064(8) 0.042(8) -0.007(7) -0.022(6) 0.009(6)
C9B 0.073(7) 0.047(8) 0.053(10) 0.009(8) -0.022(7) 0.000(7)
C10A 0.091(8) 0.062(8) 0.111(11) -0.031(8) -0.074(8) 0.026(7)
C10B 0.108(9) 0.074(10) 0.053(10) -0.001(8) -0.001(8) -0.004(8)
C11A 0.086(8) 0.089(11) 0.130(13) -0.024(11) -0.063(8) 0.016(9)
C11B 0.117(10) 0.096(12) 0.049(10) -0.014(10) 0.002(8) -0.025(10)
C12A 0.119(10) 0.081(10) 0.112(11) -0.033(9) -0.087(10) 0.069(8)
C12B 0.086(8) 0.065(10) 0.077(12) -0.003(10) -0.003(8) 0.001(8)
C13A 0.109(9) 0.058(9) 0.085(10) -0.022(8) -0.046(8) 0.023(7)
C13B 0.086(8) 0.051(8) 0.072(10) -0.011(8) -0.026(7) 0.009(7)
C14A 0.045(6) 0.060(9) 0.054(10) -0.012(9) -0.010(7) -0.001(6)
C14B 0.051(7) 0.060(9) 0.059(8) 0.000(7) -0.017(6) 0.004(6)
C15A 0.076(7) 0.051(8) 0.035(9) -0.004(8) -0.038(7) -0.001(6)
C15B 0.061(8) 0.049(8) 0.071(9) -0.013(7) -0.025(7) 0.010(6)
C16A 0.087(8) 0.058(9) 0.076(11) 0.004(8) -0.052(8) 0.000(7)
C16B 0.087(9) 0.044(8) 0.089(10) -0.024(7) -0.028(7) 0.004(6)
C17A 0.092(8) 0.064(9) 0.070(10) -0.025(9) -0.029(7) 0.006(7)
C17B 0.090(8) 0.069(9) 0.078(10) -0.004(8) -0.038(7) 0.024(8)
C18A 0.065(8) 0.059(9) 0.113(14) -0.045(11) -0.027(8) 0.023(7)
C18B 0.088(9) 0.064(9) 0.072(10) -0.015(8) -0.023(8) -0.002(8)
C19A 0.099(8) 0.069(9) 0.041(9) -0.013(8) -0.009(7) 0.010(7)
C19B 0.093(9) 0.047(8) 0.079(10) -0.010(7) -0.014(7) 0.017(7)
C20A 0.069(7) 0.050(8) 0.057(10) -0.030(8) -0.014(6) -0.003(6)
C20B 0.076(8) 0.057(8) 0.079(10) -0.011(8) -0.032(7) -0.006(7)
C21A 0.043(6) 0.076(9) 0.040(9) -0.027(8) -0.008(6) 0.001(6)
C21B 0.081(8) 0.070(9) 0.057(8) -0.001(7) -0.044(7) 0.006(7)
C22A 0.082(7) 0.058(8) 0.039(8) 0.006(8) -0.024(7) -0.013(6)
C22B 0.077(8) 0.086(10) 0.076(10) -0.020(8) -0.040(7) 0.016(7)
C23A 0.068(8) 0.074(10) 0.066(11) -0.015(10) -0.029(8) -0.002(7)
C23B 0.066(9) 0.099(11) 0.094(11) -0.015(9) -0.042(8) 0.018(8)
C24A 0.097(9) 0.071(10) 0.074(11) -0.015(10) -0.031(9) 0.006(8)
C24B 0.098(9) 0.087(10) 0.087(10) -0.025(8) -0.041(8) 0.000(8)
C25A 0.075(7) 0.062(9) 0.069(10) -0.014(9) -0.025(7) 0.015(6)
C25B 0.081(8) 0.076(9) 0.091(10) -0.016(8) -0.032(8) 0.017(7)
C26A 0.045(6) 0.038(8) 0.077(11) -0.011(9) -0.012(7) -0.004(6)
C26B 0.073(8) 0.043(8) 0.076(9) -0.025(7) -0.019(7) -0.001(7)
C27A 0.171(15) 0.091(12) 0.133(17) -0.045(13) -0.075(14) 0.034(10)
C27B 0.104(11) 0.126(13) 0.149(15) -0.037(12) -0.018(11) -0.033(10)
C28A 0.136(12) 0.26(2) 0.092(13) -0.053(14) -0.026(10) 0.051(13)
C28B 0.173(14) 0.179(16) 0.179(17) -0.038(14) -0.095(13) -0.013(12)
C29A 0.166(14) 0.20(2) 0.164(19) -0.115(19) 0.002(13) -0.041(15)
C29B 0.166(12) 0.056(9) 0.118(14) -0.020(10) -0.041(10) -0.004(9)
C30A 0.32(2) 0.19(2) 0.24(2) -0.10(2) -0.13(2) 0.020(19)
C30B 0.172(12) 0.122(13) 0.149(15) -0.045(13) -0.013(11) 0.009(10)
C31A 0.101(8) 0.107(11) 0.040(8) -0.015(8) 0.000(7) 0.034(8)
C31B 0.067(8) 0.156(15) 0.134(15) -0.045(13) -0.044(9) 0.042(10)
C32A 0.180(11) 0.147(13) 0.097(11) -0.055(11) -0.056(9) -0.026(10)
C32B 0.116(10) 0.158(16) 0.147(16) -0.008(13) -0.037(10) 0.026(10)
C33A 0.210(17) 0.23(2) 0.108(16) -0.064(16) -0.095(13) 0.109(17)
C33B 0.082(11) 0.20(2) 0.160(19) -0.014(16) -0.047(11) 0.021(11)
C34A 0.215(16) 0.124(14) 0.152(18) -0.047(13) -0.026(13) 0.046(12)
C34B 0.123(12) 0.22(2) 0.28(3) -0.11(2) -0.044(13) -0.034(12)
N1A 0.057(6) 0.050(6) 0.081(7) -0.032(6) -0.014(5) 0.015(5)
N1B 0.070(6) 0.041(6) 0.064(8) 0.015(6) -0.018(6) 0.002(5)
N2A 0.056(6) 0.053(6) 0.108(8) -0.031(6) -0.022(6) -0.002(5)
N2B 0.082(6) 0.042(6) 0.045(7) -0.003(6) -0.021(5) 0.013(5)
N3A 0.091(7) 0.036(6) 0.128(9) -0.032(6) -0.057(6) 0.019(5)
N3B 0.074(5) 0.032(6) 0.077(8) -0.015(6) -0.030(6) 0.011(5)
N4A 0.144(10) 0.092(10) 0.068(10) 0.003(9) -0.036(8) 0.038(8)
N4B 0.096(8) 0.094(9) 0.110(9) -0.025(8) -0.053(7) 0.001(7)
N5A 0.090(7) 0.110(10) 0.064(10) -0.015(9) -0.017(7) 0.021(7)
N5B 0.076(8) 0.128(11) 0.141(11) -0.044(8) -0.051(8) 0.009(7)
Cl1 0.135(3) 0.100(3) 0.112(4) -0.019(3) -0.026(3) 0.015(3)
Cl2 0.087(2) 0.098(3) 0.147(4) -0.028(3) -0.046(2) 0.009(2)
Cl3 0.086(4) 0.077(4) 0.086(5) -0.027(4) -0.030(4) 0.030(3)
O9 0.079(8) 0.066(9) 0.185(15) -0.036(10) -0.015(8) -0.002(7)
O10 0.197(13) 0.183(15) 0.083(11) -0.061(11) -0.107(11) 0.091(11)
O11 0.128(10) 0.092(10) 0.176(15) -0.067(10) -0.064(10) 0.062(9)
O12 0.132(11) 0.107(12) 0.118(13) -0.028(11) -0.006(10) 0.019(9)

loop_
_atom_type_symbol
_atom_type_description
_atom_type_scat_dispersion_real
_atom_type_scat_dispersion_imag
_atom_type_scat_source
C C 0.0033 0.0016 'International Tables Vol C Tables 4.2.6.8 and 6.1.1.4'
H H 0 0 'International Tables Vol C Tables 4.2.6.8 and 6.1.1.4'
N N 0.0061 0.0033 'International Tables Vol C Tables 4.2.6.8 and 6.1.1.4'
O O 0.0106 0.006 'International Tables Vol C Tables 4.2.6.8 and 6.1.1.4'
Cl Cl 0.1484 0.1585 'International Tables Vol C Tables 4.2.6.8 and 6.1.1.4'
Fe Fe 0.3463 0.8444 'International Tables Vol C Tables 4.2.6.8 and 6.1.1.4'

loop_
_geom_angle_atom_site_label_1
_geom_angle_atom_site_label_2
_geom_angle_atom_site_label_3
_geom_angle
N2B Fe1 N2A 174.5(4)
N2B Fe1 O2A 103.3(3)
N2A Fe1 O2A 75.8(3)
N2B Fe1 O2B 75.6(3)
N2A Fe1 O2B 99.1(3)
O2A Fe1 O2B 94.7(2)
N2B Fe1 N1B 75.7(4)
N2A Fe1 N1B 109.7(4)
O2A Fe1 N1B 91.8(3)
O2B Fe1 N1B 151.2(4)
N2B Fe1 N1A 105.5(3)
N2A Fe1 N1A 75.9(4)
O2A Fe1 N1A 151.0(3)
O2B Fe1 N1A 95.7(3)
N1B Fe1 N1A 92.0(3)
N1A C1A C2A 125.1(12)
N1A C1A H1A 117.5
C2A C1A H1A 117.5
N1B C1B C2B 125.0(12)
N1B C1B H1B 117.5
C2B C1B H1B 117.5
C1A C2A C3A 119.2(12)
C1A C2A H2A 120.4
C3A C2A H2A 120.4
C1B C2B C3B 118.3(12)
C1B C2B H2B 120.9
C3B C2B H2B 120.9
C4A C3A C2A 117.2(10)
C4A C3A H3A 121.4
C2A C3A H3A 121.4
C2B C3B C4B 117.4(12)
C2B C3B H3B 121.3
C4B C3B H3B 121.3
C5A C4A C3A 117.8(10)
C5A C4A H4A 121.1
C3A C4A H4A 121.1
C5B C4B C3B 119.6(12)
C5B C4B H4B 120.2
C3B C4B H4B 120.2
N1A C5A C4A 123.6(9)
N1A C5A C6A 114.0(10)
C4A C5A C6A 122.3(11)
N1B C5B C4B 122.5(12)
N1B C5B C6B 116.4(12)
C4B C5B C6B 121.1(13)
O1A C6A N2A 125.1(11)
O1A C6A C5A 121.7(11)
N2A C6A C5A 113.2(10)
O1B C6B N2B 132.1(12)
O1B C6B C5B 120.5(12)
N2B C6B C5B 107.3(10)
O2A C7A N3A 117.1(9)
O2A C7A C8A 121.3(10)
N3A C7A C8A 121.6(10)
O2B C7B N3B 113.5(10)
O2B C7B C8B 121.6(11)
N3B C7B C8B 124.8(10)
C13A C8A C9A 117.6(9)
C13A C8A C7A 122.6(10)
C9A C8A C7A 119.8(10)
C9B C8B C13B 122.0(10)
C9B C8B C7B 119.5(11)
C13B C8B C7B 118.5(11)
C10A C9A C8A 119.7(10)
C10A C9A C14A 118.6(10)
C8A C9A C14A 121.7(9)
C10B C9B C8B 118.3(11)
C10B C9B C14B 116.2(11)
C8B C9B C14B 125.3(11)
C9A C10A C11A 123.3(10)
C9A C10A H10A 118.3
C11A C10A H10A 118.3
C9B C10B C11B 117.8(12)
C9B C10B H10B 121.1
C11B C10B H10B 121.1
C12A C11A C10A 117.8(10)
C12A C11A H11A 121.1
C10A C11A H11A 121.1
C12B C11B C10B 123.9(12)
C12B C11B H11B 118.1
C10B C11B H11B 118.1
C11A C12A C13A 121.6(10)
C11A C12A H12A 119.2
C13A C12A H12A 119.2
C13B C12B C11B 118.6(12)
C13B C12B H12B 120.7
C11B C12B H12B 120.7
C12A C13A C8A 119.9(10)
C12A C13A H13A 120.1
C8A C13A H13A 120.1
C12B C13B C8B 119.3(11)
C12B C13B H13B 120.3
C8B C13B H13B 120.3
C26A C14A C15A 120.9(11)
C26A C14A C9A 117.8(10)
C15A C14A C9A 121.1(11)
C15B C14B C26B 121.5(11)
C15B C14B C9B 120.4(9)
C26B C14B C9B 118.1(10)
C14A C15A C20A 119.0(11)
C14A C15A C16A 126.1(12)
C20A C15A C16A 114.8(11)
C16B C15B C14B 124.6(11)
C16B C15B C20B 116.9(10)
C14B C15B C20B 118.5(11)
C17A C16A C15A 123.4(11)
C17A C16A H16A 118.3
C15A C16A H16A 118.3
C17B C16B C15B 122.7(10)
C17B C16B H16B 118.6
C15B C16B H16B 118.6
C16A C17A C18A 117.7(12)
C16A C17A H17A 121.2
C18A C17A H17A 121.2
C16B C17B C18B 120.8(11)
C16B C17B H17B 119.6
C18B C17B H17B 119.6
N4A C18A C19A 126.2(13)
N4A C18A C17A 114.1(14)
C19A C18A C17A 119.6(11)
N4B C18B C19B 119.8(12)
N4B C18B C17B 122.9(13)
C19B C18B C17B 117.2(11)
C20A C19A C18A 121.7(12)
C20A C19A H19A 119.2
C18A C19A H19A 119.2
C20B C19B C18B 119.2(11)
C20B C19B H19B 120.4
C18B C19B H19B 120.4
C19A C20A O3A 117.9(12)
C19A C20A C15A 122.8(12)
O3A C20A C15A 119.4(10)
O3B C20B C19B 116.2(12)
O3B C20B C15B 120.8(10)
C19B C20B C15B 123.0(11)
O3A C21A C22A 117.9(12)
O3A C21A C26A 119.0(11)
C22A C21A C26A 123.1(11)
C22B C21B O3B 118.5(11)
C22B C21B C26B 122.4(11)
O3B C21B C26B 119.1(10)
C21A C22A C23A 119.9(11)
C21A C22A H22A 120.0
C23A C22A H22A 120.0
C21B C22B C23B 123.8(11)
C21B C22B H22B 118.1
C23B C22B H22B 118.1
N5A C23A C24A 120.8(13)
N5A C23A C22A 122.1(12)
C24A C23A C22A 117.1(12)
N5B C23B C22B 123.8(13)
N5B C23B C24B 121.2(13)
C22B C23B C24B 114.9(10)
C25A C24A C23A 122.0(13)
C25A C24A H24A 119.0
C23A C24A H24A 119.0
C25B C24B C23B 120.6(11)
C25B C24B H24B 119.7
C23B C24B H24B 119.7
C24A C25A C26A 122.4(11)
C24A C25A H25A 118.8
C26A C25A H25A 118.8
C24B C25B C26B 124.8(11)
C24B C25B H25B 117.6
C26B C25B H25B 117.6
C14A C26A C25A 125.9(12)
C14A C26A C21A 118.7(11)
C25A C26A C21A 115.4(11)
C14B C26B C25B 127.7(11)
C14B C26B C21B 118.8(11)
C25B C26B C21B 113.4(10)
N4A C27A C28A 114.6(12)
N4A C27A H27A 108.6
C28A C27A H27A 108.6
N4A C27A H27B 108.6
C28A C27A H27B 108.6
H27A C27A H27B 107.6
N4B C27B C28B 111.8(12)
N4B C27B H27C 109.3
C28B C27B H27C 109.3
N4B C27B H27D 109.3
C28B C27B H27D 109.3
H27C C27B H27D 107.9
C27A C28A H28A 109.5
C27A C28A H28B 109.5
H28A C28A H28B 109.5
C27A C28A H28C 109.5
H28A C28A H28C 109.5
H28B C28A H28C 109.5
C27B C28B H28D 109.5
C27B C28B H28E 109.5
H28D C28B H28E 109.5
C27B C28B H28F 109.5
H28D C28B H28F 109.5
H28E C28B H28F 109.5
C30A C29A N4A 101.2(17)
C30A C29A H29A 111.5
N4A C29A H29A 111.5
C30A C29A H29B 111.5
N4A C29A H29B 111.5
H29A C29A H29B 109.3
C30B C29B N4B 111.0(12)
C30B C29B H29C 109.4
N4B C29B H29C 109.4
C30B C29B H29D 109.4
N4B C29B H29D 109.4
H29C C29B H29D 108.0
C29A C30A H30A 109.5
C29A C30A H30B 109.5
H30A C30A H30B 109.5
C29A C30A H30C 109.5
H30A C30A H30C 109.5
H30B C30A H30C 109.5
C29B C30B H30D 109.5
C29B C30B H30E 109.5
H30D C30B H30E 109.5
C29B C30B H30F 109.5
H30D C30B H30F 109.5
H30E C30B H30F 109.5
N5A C31A C32A 113.4(8)
N5A C31A H31A 108.9
C32A C31A H31A 108.9
N5A C31A H31B 108.9
C32A C31A H31B 108.9
H31A C31A H31B 107.7
C32B C31B N5B 112.0(11)
C32B C31B H31C 109.2
N5B C31B H31C 109.2
C32B C31B H31D 109.2
N5B C31B H31D 109.2
H31C C31B H31D 107.9
C31A C32A H32A 109.5
C31A C32A H32B 109.5
H32A C32A H32B 109.5
C31A C32A H32C 109.5
H32A C32A H32C 109.5
H32B C32A H32C 109.5
C31B C32B H32D 109.5
C31B C32B H32E 109.5
H32D C32B H32E 109.5
C31B C32B H32F 109.5
H32D C32B H32F 109.5
H32E C32B H32F 109.5
C34A C33A N5A 104.9(17)
C34A C33A H33A 110.8
N5A C33A H33A 110.8
C34A C33A H33B 110.8
N5A C33A H33B 110.8
H33A C33A H33B 108.8
C34B C33B N5B 111.3(15)
C34B C33B H33C 109.4
N5B C33B H33C 109.4
C34B C33B H33D 109.4
N5B C33B H33D 109.4
H33C C33B H33D 108.0
C33A C34A H34A 109.5
C33A C34A H34B 109.5
H34A C34A H34B 109.5
C33A C34A H34C 109.5
H34A C34A H34C 109.5
H34B C34A H34C 109.5
C33B C34B H34D 109.5
C33B C34B H34E 109.5
H34D C34B H34E 109.5
C33B C34B H34F 109.5
H34D C34B H34F 109.5
H34E C34B H34F 109.5
C1A N1A C5A 116.9(9)
C1A N1A Fe1 128.0(7)
C5A N1A Fe1 115.0(7)
C1B N1B C5B 117.1(11)
C1B N1B Fe1 128.4(9)
C5B N1B Fe1 114.5(9)
C6A N2A N3A 124.0(9)
C6A N2A Fe1 121.2(8)
N3A N2A Fe1 114.6(6)
C6B N2B N3B 117.4(9)
C6B N2B Fe1 126.1(8)
N3B N2B Fe1 116.3(7)
C7A N3A N2A 115.0(8)
C7A N3A H3C 122.5
N2A N3A H3C 122.5
C7B N3B N2B 114.6(9)
C7B N3B H3D 122.7
N2B N3B H3D 122.7
C18A N4A C27A 126.2(12)
C18A N4A C29A 116.6(13)
C27A N4A C29A 113.9(12)
C18B N4B C27B 121.7(11)
C18B N4B C29B 123.9(11)
C27B N4B C29B 114.4(10)
C23A N5A C31A 119.8(11)
C23A N5A C33A 120.0(12)
C31A N5A C33A 119.0(11)
C23B N5B C33B 123.3(13)
C23B N5B C31B 123.3(12)
C33B N5B C31B 113.4(11)
C7A O2A Fe1 117.2(6)
C7B O2B Fe1 119.9(7)
C21A O3A C20A 122.8(9)
C20B O3B C21B 121.2(9)
O1 Cl1 O3 114.1(13)
O1 Cl1 O4 102.3(13)
O3 Cl1 O4 101.6(11)
O1 Cl1 O2 121.6(13)
O3 Cl1 O2 112.8(10)
O4 Cl1 O2 100.5(12)
O3' Cl1 O2' 121.3(16)
O3' Cl1 O1' 112.3(17)
O2' Cl1 O1' 87.7(15)
O3' Cl1 O4' 111.6(14)
O2' Cl1 O4' 112.0(11)
O1' Cl1 O4' 109.2(12)
O7' Cl2 O5 110.1(9)
O6 Cl2 O5 120.0(6)
O7' Cl2 O8' 111.7(11)
O5 Cl2 O8' 121.6(8)
O6 Cl2 O7 114.3(8)
O5 Cl2 O7 101.0(7)
O6 Cl2 O8 110.6(7)
O5 Cl2 O8 102.9(7)
O7 Cl2 O8 106.7(10)
O7' Cl2 O6' 108.5(10)
O5 Cl2 O6' 96.6(7)
O8' Cl2 O6' 106.7(8)
O11 Cl3 O12 110.3(9)
O11 Cl3 O10 110.4(9)
O12 Cl3 O10 110.3(8)
O11 Cl3 O9 110.3(8)
O12 Cl3 O9 112.7(8)
O10 Cl3 O9 102.6(9)
O11' Cl3' O12' 111.3(12)
O11' Cl3' O10' 110.0(11)
O12' Cl3' O10' 109.8(11)
O11' Cl3' O9' 111.1(11)
O12' Cl3' O9' 112.0(11)
O10' Cl3' O9' 102.4(11)

loop_
_geom_bond_atom_site_label_1
_geom_bond_atom_site_label_2
_geom_bond_distance
Fe1 N2B 1.973(8)
Fe1 N2A 1.995(8)
Fe1 O2A 2.019(5)
Fe1 O2B 2.021(6)
Fe1 N1B 2.108(9)
Fe1 N1A 2.115(8)
C1A N1A 1.307(10)
C1A C2A 1.331(12)
C1A H1A 0.9300
C1B N1B 1.332(11)
C1B C2B 1.341(13)
C1B H1B 0.9300
C2A C3A 1.404(13)
C2A H2A 0.9300
C2B C3B 1.397(13)
C2B H2B 0.9300
C3A C4A 1.389(12)
C3A H3A 0.9300
C3B C4B 1.400(12)
C3B H3B 0.9300
C4A C5A 1.384(11)
C4A H4A 0.9300
C4B C5B 1.355(12)
C4B H4B 0.9300
C5A N1A 1.333(10)
C5A C6A 1.475(12)
C5B N1B 1.341(11)
C5B C6B 1.520(13)
C6A O1A 1.265(10)
C6A N2A 1.299(11)
C6B O1B 1.238(10)
C6B N2B 1.311(11)
C7A O2A 1.267(9)
C7A N3A 1.302(10)
C7A C8A 1.463(12)
C7B O2B 1.282(9)
C7B N3B 1.354(11)
C7B C8B 1.461(12)
C8A C13A 1.406(12)
C8A C9A 1.412(11)
C8B C9B 1.391(12)
C8B C13B 1.404(11)
C9A C10A 1.356(10)
C9A C14A 1.506(12)
C9B C10B 1.376(12)
C9B C14B 1.497(12)
C10A C11A 1.374(12)
C10A H10A 0.9300
C10B C11B 1.391(13)
C10B H10B 0.9300
C11A C12A 1.365(13)
C11A H11A 0.9300
C11B C12B 1.371(13)
C11B H11B 0.9300
C12A C13A 1.395(11)
C12A H12A 0.9300
C12B C13B 1.341(12)
C12B H12B 0.9300
C13A H13A 0.9300
C13B H13B 0.9300
C14A C26A 1.362(12)
C14A C15A 1.384(12)
C14B C15B 1.365(12)
C14B C26B 1.370(11)
C15A C20A 1.417(12)
C15A C16A 1.422(12)
C15B C16B 1.363(11)
C15B C20B 1.420(12)
C16A C17A 1.365(12)
C16A H16A 0.9300
C16B C17B 1.344(11)
C16B H16B 0.9300
C17A C18A 1.413(13)
C17A H17A 0.9300
C17B C18B 1.432(12)
C17B H17B 0.9300
C18A N4A 1.352(13)
C18A C19A 1.380(14)
C18B N4B 1.369(12)
C18B C19B 1.421(12)
C19A C20A 1.312(11)
C19A H19A 0.9300
C19B C20B 1.351(12)
C19B H19B 0.9300
C20A O3A 1.344(11)
C20B O3B 1.348(9)
C21A O3A 1.341(9)
C21A C22A 1.367(11)
C21A C26A 1.446(12)
C21B C22B 1.352(10)
C21B O3B 1.358(10)
C21B C26B 1.440(11)
C22A C23A 1.418(13)
C22A H22A 0.9300
C22B C23B 1.365(12)
C22B H22B 0.9300
C23A N5A 1.363(13)
C23A C24A 1.417(13)
C23B N5B 1.315(11)
C23B C24B 1.445(13)
C24A C25A 1.368(12)
C24A H24A 0.9300
C24B C25B 1.359(11)
C24B H24B 0.9300
C25A C26A 1.388(12)
C25A H25A 0.9300
C25B C26B 1.375(12)
C25B H25B 0.9300
C27A N4A 1.452(15)
C27A C28A 1.466(14)
C27A H27A 0.9700
C27A H27B 0.9700
C27B N4B 1.452(13)
C27B C28B 1.484(13)
C27B H27C 0.9700
C27B H27D 0.9700
C28A H28A 0.9600
C28A H28B 0.9600
C28A H28C 0.9600
C28B H28D 0.9600
C28B H28E 0.9600
C28B H28F 0.9600
C29A C30A 1.323(16)
C29A N4A 1.58(2)
C29A H29A 0.9700
C29A H29B 0.9700
C29B C30B 1.445(13)
C29B N4B 1.500(12)
C29B H29C 0.9700
C29B H29D 0.9700
C30A H30A 0.9600
C30A H30B 0.9600
C30A H30C 0.9600
C30B H30D 0.9600
C30B H30E 0.9600
C30B H30F 0.9600
C31A N5A 1.468(12)
C31A C32A 1.500(12)
C31A H31A 0.9700
C31A H31B 0.9700
C31B C32B 1.490(14)
C31B N5B 1.496(13)
C31B H31C 0.9700
C31B H31D 0.9700
C32A H32A 0.9600
C32A H32B 0.9600
C32A H32C 0.9600
C32B H32D 0.9600
C32B H32E 0.9600
C32B H32F 0.9600
C33A C34A 1.385(15)
C33A N5A 1.536(18)
C33A H33A 0.9700
C33A H33B 0.9700
C33B C34B 1.431(17)
C33B N5B 1.432(16)
C33B H33C 0.9700
C33B H33D 0.9700
C34A H34A 0.9600
C34A H34B 0.9600
C34A H34C 0.9600
C34B H34D 0.9600
C34B H34E 0.9600
C34B H34F 0.9600
N2A N3A 1.375(8)
N2B N3B 1.391(9)
N3A H3C 0.8600
N3B H3D 0.8600
Cl1 O3' 1.33(4)
Cl1 O1 1.33(3)
Cl1 O3 1.391(18)
Cl1 O4 1.41(2)
Cl1 O2 1.41(2)
Cl1 O2' 1.42(3)
Cl1 O1' 1.44(3)
Cl1 O4' 1.47(2)
Cl2 O7' 1.406(18)
Cl2 O6 1.409(10)
Cl2 O5 1.424(6)
Cl2 O8' 1.442(15)
Cl2 O7 1.457(15)
Cl2 O8 1.499(15)
Cl2 O6' 1.558(14)
Cl3 O11 1.245(8)
Cl3 O12 1.358(13)
Cl3 O10 1.374(11)
Cl3 O9 1.397(11)
Cl3' O11' 1.226(9)
Cl3' O12' 1.360(13)
Cl3' O10' 1.376(12)
Cl3' O9' 1.400(12)
